data_4130551
loop_
_publ_author_name
'Mazzier, Daniela'
'Crisma, Marco'
'De Poli, Matteo'
'Marafon, Giulia'
'Peggion, Cristina'
'Clayden, Jonathan'
'Moretto, Alessandro'

_publ_section_title
;
 Helical Foldamers Incorporating Photoswitchable Residues for
 Light-Mediated Modulation of Conformational Preference.
;
_journal_issue 25
_journal_name_full 'Journal of the American Chemical Society'
_journal_page_first 8007
_journal_page_last 8018
_journal_paper_doi 10.1021/jacs.6b04435
_journal_volume 138
_journal_year 2016
_chemical_absolute_configuration syn
_chemical_formula_sum 'C32 H55 N7 O9'
_chemical_formula_weight 681.83
_chemical_name_common L-(/aMe)Val(-OtBu)-FUM-(Aib)4-Gly-NH2
_space_group_crystal_system orthorhombic
_space_group_IT_number 19
_space_group_name_Hall 'P 2ac 2ab'
_space_group_name_H-M_alt 'P 21 21 21'
_atom_sites_solution_hydrogens geom
_audit_creation_method SHELXL-2014/7
_cell_angle_alpha 90
_cell_angle_beta 90
_cell_angle_gamma 90
_cell_formula_units_Z 4
_cell_length_a 9.01420(14)
_cell_length_b 10.94112(14)
_cell_length_c 38.4416(6)
_cell_measurement_reflns_used 13705
_cell_measurement_temperature 293(2)
_cell_measurement_theta_max 70.964
_cell_measurement_theta_min 3.452
_cell_volume 3791.32(10)
_computing_cell_refinement
;
CrysAlisPro, Agilent Technologies,
Version 1.171.36.28 (release 01-02-2013 CrysAlis171 .NET)
(compiled Feb  1 2013,16:14:44)
;
_computing_data_collection
;
CrysAlisPro, Agilent Technologies,
Version 1.171.36.28 (release 01-02-2013 CrysAlis171 .NET)
(compiled Feb  1 2013,16:14:44)
;
_computing_data_reduction
;
CrysAlisPro, Agilent Technologies,
Version 1.171.36.28 (release 01-02-2013 CrysAlis171 .NET)
(compiled Feb  1 2013,16:14:44)
;
_computing_structure_refinement 'SHELXL-2014/7 (Sheldrick, 2014)'
_computing_structure_solution 'SIR2014 (Burla et al., 2015)'
_diffrn_ambient_temperature 293(2)
_diffrn_detector_area_resol_mean 16.1274
_diffrn_measured_fraction_theta_full 1.000
_diffrn_measured_fraction_theta_max 0.998
_diffrn_measurement_device_type 'Xcalibur, Eos, Gemini'
_diffrn_measurement_method '\w scans'
_diffrn_radiation_type CuK\a
_diffrn_radiation_wavelength 1.54178
_diffrn_reflns_av_R_equivalents 0.0326
_diffrn_reflns_av_unetI/netI 0.0215
_diffrn_reflns_Laue_measured_fraction_full 1.000
_diffrn_reflns_Laue_measured_fraction_max 0.998
_diffrn_reflns_limit_h_max 10
_diffrn_reflns_limit_h_min -11
_diffrn_reflns_limit_k_max 12
_diffrn_reflns_limit_k_min -13
_diffrn_reflns_limit_l_max 41
_diffrn_reflns_limit_l_min -47
_diffrn_reflns_number 33257
_diffrn_reflns_point_group_measured_fraction_full 1.000
_diffrn_reflns_point_group_measured_fraction_max 0.995
_diffrn_reflns_theta_full 67.679
_diffrn_reflns_theta_max 70.959
_diffrn_reflns_theta_min 2.299
_diffrn_source 'Enhance (Cu) X-ray Source'
_exptl_absorpt_coefficient_mu 0.724
_exptl_absorpt_correction_T_max 1.00000
_exptl_absorpt_correction_T_min 0.22453
_exptl_absorpt_correction_type multi-scan
_exptl_absorpt_process_details
;
CrysAlisPro, Agilent Technologies,
Version 1.171.36.28 (release 01-02-2013 CrysAlis171 .NET)
(compiled Feb  1 2013,16:14:44)
Empirical absorption correction using spherical harmonics,
 implemented in SCALE3 ABSPACK scaling algorithm.
;
_exptl_crystal_colour colourless
_exptl_crystal_density_diffrn 1.195
_exptl_crystal_density_meas ?
_exptl_crystal_description irregular
_exptl_crystal_F_000 1472
_exptl_crystal_size_max 0.250
_exptl_crystal_size_mid 0.200
_exptl_crystal_size_min 0.050
_refine_diff_density_max 0.269
_refine_diff_density_min -0.225
_refine_diff_density_rms 0.035
_refine_ls_abs_structure_details
;
 Flack x determined using 2701 quotients [(I+)-(I-)]/[(I+)+(I-)]
 (Parsons, Flack and Wagner, Acta Cryst. B69 (2013) 249-259).
;
_refine_ls_abs_structure_Flack 0.01(6)
_refine_ls_extinction_method none
_refine_ls_goodness_of_fit_ref 1.031
_refine_ls_hydrogen_treatment constr
_refine_ls_matrix_type full
_refine_ls_number_parameters 433
_refine_ls_number_reflns 7272
_refine_ls_number_restraints 0
_refine_ls_restrained_S_all 1.031
_refine_ls_R_factor_all 0.0438
_refine_ls_R_factor_gt 0.0406
_refine_ls_shift/su_max 0.001
_refine_ls_shift/su_mean 0.000
_refine_ls_structure_factor_coef Fsqd
_refine_ls_weighting_details 'w=1/[\s^2^(Fo^2^)+(0.0701P)^2^+0.4642P] where P=(Fo^2^+2Fc^2^)/3'
_refine_ls_weighting_scheme calc
_refine_ls_wR_factor_gt 0.1098
_refine_ls_wR_factor_ref 0.1126
_reflns_Friedel_coverage 0.758
_reflns_Friedel_fraction_full 1.000
_reflns_Friedel_fraction_max 0.992
_reflns_number_gt 6771
_reflns_number_total 7272
_reflns_threshold_expression 'I > 2\s(I)'
_cod_data_source_file ja6b04435_si_001.cif
_cod_data_source_block mc262b
_cod_depositor_comments
;
The following automatic conversions were performed:

data item '_exptl_crystal_density_meas' value 'not measured' was
changed to '?' -- the value is perceived as not measured.

Automatic conversion script
Id: cif_fix_values 6909 2019-04-08 15:41:33Z antanas 
;
_cod_database_code 4130551
_shelx_shelxl_version_number 2014/7
_shelx_space_group_comment
;
The symmetry employed for this shelxl refinement is uniquely defined
by the following loop, which should always be used as a source of
symmetry information in preference to the above space-group names.
They are only intended as comments.
;
_shelx_estimated_absorpt_t_min 0.840
_shelx_estimated_absorpt_t_max 0.965

loop_
_space_group_symop_operation_xyz
'x, y, z'
'-x+1/2, -y, z+1/2'
'x+1/2, -y+1/2, -z'
'-x, y+1/2, -z+1/2'

loop_
_atom_site_label
_atom_site_type_symbol
_atom_site_fract_x
_atom_site_fract_y
_atom_site_fract_z
_atom_site_U_iso_or_equiv
_atom_site_adp_type
_atom_site_occupancy
_atom_site_site_symmetry_order
_atom_site_calc_flag
_atom_site_refinement_flags_posn
_atom_site_refinement_flags_adp
CT1 C 1.3488(3) 0.6835(3) 0.22680(9) 0.0557(8) Uani 1 1 d . .
CT2 C 1.3417(6) 0.7467(5) 0.19252(11) 0.0980(15) Uani 1 1 d . .
HT2A H 1.2686 0.7078 0.1781 0.147 Uiso 1 1 calc R U
HT2B H 1.4368 0.7423 0.1814 0.147 Uiso 1 1 calc R U
HT2C H 1.3150 0.8308 0.1960 0.147 Uiso 1 1 calc R U
CT3 C 1.4017(5) 0.5545(4) 0.2234(2) 0.132(3) Uani 1 1 d . .
HT3A H 1.3919 0.5136 0.2453 0.198 Uiso 1 1 calc R U
HT3B H 1.5039 0.5543 0.2164 0.198 Uiso 1 1 calc R U
HT3C H 1.3431 0.5129 0.2062 0.198 Uiso 1 1 calc R U
CT4 C 1.4413(5) 0.7509(7) 0.25313(15) 0.1116(18) Uani 1 1 d . .
HT4A H 1.4094 0.8345 0.2543 0.167 Uiso 1 1 calc R U
HT4B H 1.5437 0.7479 0.2464 0.167 Uiso 1 1 calc R U
HT4C H 1.4297 0.7133 0.2755 0.167 Uiso 1 1 calc R U
OT O 1.19562(19) 0.66687(16) 0.24012(5) 0.0434(4) Uani 1 1 d . .
N6 N 0.8952(2) 0.63047(18) 0.23675(6) 0.0377(4) Uani 1 1 d . .
H6 H 0.8714 0.5598 0.2448 0.045 Uiso 1 1 calc R U
C6A C 0.9568(3) 0.7211(2) 0.26068(6) 0.0360(5) Uani 1 1 d . .
C6B1 C 0.9725(3) 0.6584(2) 0.29678(7) 0.0411(5) Uani 1 1 d . .
H6B1 H 1.0347 0.5857 0.2936 0.049 Uiso 1 1 calc R U
C6G1 C 1.0499(4) 0.7407(3) 0.32334(8) 0.0558(7) Uani 1 1 d . .
H6G1 H 0.9945 0.8150 0.3261 0.084 Uiso 1 1 calc R U
H6G2 H 1.1482 0.7595 0.3153 0.084 Uiso 1 1 calc R U
H6G3 H 1.0557 0.6991 0.3453 0.084 Uiso 1 1 calc R U
C6G2 C 0.8235(4) 0.6156(4) 0.31142(9) 0.0655(9) Uani 1 1 d . .
H6G4 H 0.8401 0.5671 0.3319 0.098 Uiso 1 1 calc R U
H6G5 H 0.7728 0.5674 0.2943 0.098 Uiso 1 1 calc R U
H6G6 H 0.7641 0.6854 0.3173 0.098 Uiso 1 1 calc R U
C6B2 C 0.8567(3) 0.8342(2) 0.26240(9) 0.0540(7) Uani 1 1 d . .
H6B2 H 0.8460 0.8682 0.2395 0.081 Uiso 1 1 calc R U
H6B3 H 0.9005 0.8938 0.2776 0.081 Uiso 1 1 calc R U
H6B4 H 0.7610 0.8112 0.2712 0.081 Uiso 1 1 calc R U
C6 C 1.1112(3) 0.7614(2) 0.24816(6) 0.0361(5) Uani 1 1 d . .
O6 O 1.1514(2) 0.86604(16) 0.24706(6) 0.0527(5) Uani 1 1 d . .
C1F C 0.8742(3) 0.6528(2) 0.20276(7) 0.0463(6) Uani 1 1 d . .
O1F O 0.9153(3) 0.7460(2) 0.18843(6) 0.0759(8) Uani 1 1 d . .
C2F C 0.7888(3) 0.5553(2) 0.18420(7) 0.0424(6) Uani 1 1 d . .
H2F H 0.7835 0.4777 0.1939 0.051 Uiso 1 1 calc R U
C3F C 0.7212(3) 0.5764(2) 0.15455(7) 0.0437(6) Uani 1 1 d . .
H3F H 0.7338 0.6521 0.1439 0.052 Uiso 1 1 calc R U
C4F C 0.6248(3) 0.4836(2) 0.13727(7) 0.0395(5) Uani 1 1 d . .
O2F O 0.6203(2) 0.37670(16) 0.14660(5) 0.0500(5) Uani 1 1 d . .
N1 N 0.5451(2) 0.52751(18) 0.11060(6) 0.0405(5) Uani 1 1 d . .
H1 H 0.5585 0.6024 0.1046 0.049 Uiso 1 1 calc R U
C1A C 0.4363(3) 0.4546(2) 0.09114(7) 0.0446(6) Uani 1 1 d . .
C1B1 C 0.3900(5) 0.5295(3) 0.05919(10) 0.0709(11) Uani 1 1 d . .
H1B1 H 0.3429 0.6038 0.0666 0.106 Uiso 1 1 calc R U
H1B2 H 0.3218 0.4828 0.0454 0.106 Uiso 1 1 calc R U
H1B3 H 0.4761 0.5489 0.0456 0.106 Uiso 1 1 calc R U
C1B2 C 0.3028(4) 0.4246(4) 0.11385(12) 0.0751(10) Uani 1 1 d . .
H1B4 H 0.3337 0.3743 0.1330 0.113 Uiso 1 1 calc R U
H1B5 H 0.2301 0.3817 0.1003 0.113 Uiso 1 1 calc R U
H1B6 H 0.2603 0.4990 0.1226 0.113 Uiso 1 1 calc R U
C1 C 0.5072(3) 0.3366(2) 0.07724(7) 0.0389(5) Uani 1 1 d . .
O1 O 0.4314(2) 0.24513(16) 0.07295(6) 0.0532(5) Uani 1 1 d . .
N2 N 0.6511(2) 0.34216(18) 0.06913(5) 0.0391(5) Uani 1 1 d . .
H2 H 0.6988 0.4078 0.0743 0.047 Uiso 1 1 calc R U
C2A C 0.7323(3) 0.2436(2) 0.05202(7) 0.0444(6) Uani 1 1 d . .
C2B1 C 0.8988(4) 0.2720(3) 0.05678(11) 0.0692(10) Uani 1 1 d . .
H2B1 H 0.9227 0.3467 0.0449 0.104 Uiso 1 1 calc R U
H2B2 H 0.9567 0.2065 0.0472 0.104 Uiso 1 1 calc R U
H2B3 H 0.9205 0.2805 0.0811 0.104 Uiso 1 1 calc R U
C2B2 C 0.6901(6) 0.2371(3) 0.01386(8) 0.0833(13) Uani 1 1 d . .
H2B4 H 0.5871 0.2161 0.0118 0.125 Uiso 1 1 calc R U
H2B5 H 0.7493 0.1760 0.0025 0.125 Uiso 1 1 calc R U
H2B6 H 0.7073 0.3150 0.0031 0.125 Uiso 1 1 calc R U
C2 C 0.7042(3) 0.1199(2) 0.06965(6) 0.0353(5) Uani 1 1 d . .
O2 O 0.7093(2) 0.02527(16) 0.05285(5) 0.0470(4) Uani 1 1 d . .
N3 N 0.6832(2) 0.12050(17) 0.10417(5) 0.0337(4) Uani 1 1 d . .
H3 H 0.6814 0.1890 0.1151 0.040 Uiso 1 1 calc R U
C3A C 0.6631(3) 0.0060(2) 0.12365(6) 0.0356(5) Uani 1 1 d . .
C3B1 C 0.6063(4) 0.0398(3) 0.16011(7) 0.0516(7) Uani 1 1 d . .
H3B1 H 0.6772 0.0920 0.1714 0.077 Uiso 1 1 calc R U
H3B2 H 0.5931 -0.0332 0.1736 0.077 Uiso 1 1 calc R U
H3B3 H 0.5132 0.0818 0.1581 0.077 Uiso 1 1 calc R U
C3B2 C 0.8091(3) -0.0629(3) 0.12611(8) 0.0508(7) Uani 1 1 d . .
H3B4 H 0.8441 -0.0817 0.1031 0.076 Uiso 1 1 calc R U
H3B5 H 0.7945 -0.1373 0.1389 0.076 Uiso 1 1 calc R U
H3B6 H 0.8811 -0.0131 0.1379 0.076 Uiso 1 1 calc R U
C3 C 0.5409(3) -0.0739(2) 0.10656(6) 0.0335(5) Uani 1 1 d . .
O3 O 0.5517(2) -0.18591(15) 0.10574(5) 0.0443(4) Uani 1 1 d . .
N4 N 0.4216(2) -0.01260(18) 0.09508(5) 0.0351(4) Uani 1 1 d . .
H4 H 0.4254 0.0659 0.0957 0.042 Uiso 1 1 calc R U
C4A C 0.2854(3) -0.0684(2) 0.08166(6) 0.0378(5) Uani 1 1 d . .
C4B1 C 0.1767(3) 0.0355(3) 0.07353(8) 0.0492(6) Uani 1 1 d . .
H4B1 H 0.1549 0.0797 0.0945 0.074 Uiso 1 1 calc R U
H4B2 H 0.0867 0.0020 0.0642 0.074 Uiso 1 1 calc R U
H4B3 H 0.2205 0.0898 0.0568 0.074 Uiso 1 1 calc R U
C4B2 C 0.2155(3) -0.1544(3) 0.10829(8) 0.0500(6) Uani 1 1 d . .
H4B4 H 0.2812 -0.2218 0.1126 0.075 Uiso 1 1 calc R U
H4B5 H 0.1228 -0.1846 0.0994 0.075 Uiso 1 1 calc R U
H4B6 H 0.1984 -0.1110 0.1296 0.075 Uiso 1 1 calc R U
C4 C 0.3122(3) -0.1373(2) 0.04749(7) 0.0408(5) Uani 1 1 d . .
O4 O 0.2241(3) -0.2148(2) 0.03794(6) 0.0638(6) Uani 1 1 d . .
N5 N 0.4275(3) -0.1061(2) 0.02817(6) 0.0510(6) Uani 1 1 d . .
H5 H 0.4845 -0.0470 0.0344 0.061 Uiso 1 1 calc R U
C5A C 0.4569(4) -0.1728(3) -0.00370(7) 0.0613(8) Uani 1 1 d . .
H5A1 H 0.4646 -0.2592 0.0016 0.074 Uiso 1 1 calc R U
H5A2 H 0.5515 -0.1464 -0.0131 0.074 Uiso 1 1 calc R U
C5 C 0.3376(4) -0.1546(3) -0.03117(7) 0.0533(7) Uani 1 1 d . .
O5 O 0.2876(4) -0.0555(2) -0.03746(8) 0.0863(9) Uani 1 1 d . .
NT N 0.2944(4) -0.2551(3) -0.04746(8) 0.0764(9) Uani 1 1 d . .
HT1 H 0.2275 -0.2511 -0.0634 0.092 Uiso 1 1 calc R U
HT2 H 0.3332 -0.3244 -0.0421 0.092 Uiso 1 1 calc R U

loop_
_atom_site_aniso_label
_atom_site_aniso_U_11
_atom_site_aniso_U_22
_atom_site_aniso_U_33
_atom_site_aniso_U_23
_atom_site_aniso_U_13
_atom_site_aniso_U_12
CT1 0.0454(15) 0.0425(15) 0.079(2) 0.0092(14) 0.0182(14) -0.0034(12)
CT2 0.105(3) 0.110(3) 0.079(3) 0.022(3) 0.042(2) 0.003(3)
CT3 0.077(3) 0.055(2) 0.263(8) 0.024(3) 0.091(4) 0.015(2)
CT4 0.047(2) 0.154(5) 0.134(4) 0.001(4) -0.011(2) -0.022(3)
OT 0.0382(9) 0.0289(8) 0.0631(11) 0.0029(8) 0.0068(8) -0.0019(7)
N6 0.0415(11) 0.0235(9) 0.0480(11) 0.0034(8) -0.0106(9) -0.0035(8)
C6A 0.0368(12) 0.0248(10) 0.0465(12) -0.0019(9) -0.0053(10) 0.0003(9)
C6B1 0.0452(13) 0.0327(12) 0.0455(13) -0.0030(10) -0.0011(11) -0.0024(10)
C6G1 0.0676(19) 0.0503(16) 0.0494(14) -0.0050(13) -0.0104(14) -0.0057(15)
C6G2 0.068(2) 0.070(2) 0.0580(17) -0.0031(16) 0.0143(15) -0.0175(18)
C6B2 0.0443(14) 0.0326(12) 0.085(2) -0.0055(13) -0.0102(14) 0.0085(12)
C6 0.0419(12) 0.0265(11) 0.0398(11) -0.0016(9) -0.0064(10) -0.0019(10)
O6 0.0586(11) 0.0269(9) 0.0725(13) -0.0040(8) 0.0059(10) -0.0091(8)
C1F 0.0517(15) 0.0342(12) 0.0531(14) 0.0059(11) -0.0166(12) -0.0058(11)
O1F 0.116(2) 0.0486(12) 0.0633(12) 0.0209(10) -0.0360(14) -0.0345(13)
C2F 0.0476(14) 0.0313(12) 0.0484(14) 0.0015(10) -0.0088(11) -0.0017(11)
C3F 0.0530(15) 0.0329(12) 0.0453(13) 0.0025(10) -0.0063(12) -0.0056(11)
C4F 0.0456(13) 0.0319(12) 0.0409(12) -0.0009(10) -0.0043(10) -0.0015(10)
O2F 0.0650(12) 0.0319(9) 0.0531(10) 0.0061(8) -0.0141(9) -0.0062(8)
N1 0.0490(12) 0.0252(9) 0.0473(11) -0.0018(8) -0.0122(10) 0.0005(9)
C1A 0.0412(13) 0.0326(12) 0.0601(16) -0.0054(11) -0.0184(12) 0.0049(10)
C1B1 0.092(3) 0.0381(15) 0.083(2) -0.0064(15) -0.049(2) 0.0175(16)
C1B2 0.0445(17) 0.069(2) 0.112(3) -0.023(2) 0.0039(18) -0.0003(16)
C1 0.0437(13) 0.0272(11) 0.0459(13) 0.0032(10) -0.0175(10) 0.0012(10)
O1 0.0464(10) 0.0290(9) 0.0843(14) -0.0011(9) -0.0219(10) -0.0024(8)
N2 0.0479(12) 0.0245(9) 0.0449(11) 0.0014(8) -0.0053(9) -0.0020(9)
C2A 0.0605(16) 0.0336(12) 0.0393(12) 0.0051(10) 0.0066(12) 0.0051(11)
C2B1 0.0588(19) 0.0475(16) 0.101(3) 0.0183(17) 0.0264(18) 0.0046(15)
C2B2 0.153(4) 0.0594(19) 0.0376(14) 0.0078(14) 0.002(2) 0.019(3)
C2 0.0381(12) 0.0315(11) 0.0363(11) -0.0006(9) -0.0003(10) 0.0040(9)
O2 0.0639(12) 0.0336(9) 0.0435(9) -0.0060(8) 0.0071(9) 0.0028(8)
N3 0.0414(10) 0.0249(8) 0.0347(9) 0.0006(7) -0.0041(8) 0.0013(8)
C3A 0.0415(13) 0.0296(11) 0.0357(11) 0.0051(9) -0.0064(9) -0.0005(9)
C3B1 0.0635(18) 0.0554(16) 0.0360(13) 0.0007(12) -0.0028(12) -0.0170(14)
C3B2 0.0449(14) 0.0391(13) 0.0683(18) 0.0083(12) -0.0194(13) 0.0017(12)
C3 0.0379(12) 0.0304(11) 0.0321(11) 0.0016(9) -0.0001(9) 0.0009(9)
O3 0.0481(10) 0.0261(8) 0.0587(10) 0.0001(7) -0.0073(9) 0.0012(7)
N4 0.0377(10) 0.0267(9) 0.0408(10) -0.0019(8) -0.0052(8) 0.0001(8)
C4A 0.0351(12) 0.0348(12) 0.0434(13) 0.0000(10) -0.0051(10) -0.0001(10)
C4B1 0.0413(14) 0.0437(14) 0.0626(17) -0.0006(13) -0.0040(12) 0.0051(11)
C4B2 0.0484(14) 0.0459(14) 0.0556(15) 0.0014(13) 0.0058(12) -0.0064(12)
C4 0.0402(13) 0.0370(12) 0.0450(13) -0.0022(10) -0.0111(10) 0.0022(10)
O4 0.0725(15) 0.0543(13) 0.0647(13) -0.0125(10) -0.0131(11) -0.0177(11)
N5 0.0457(12) 0.0656(15) 0.0419(11) -0.0131(11) -0.0034(10) -0.0007(12)
C5A 0.0622(19) 0.074(2) 0.0480(15) -0.0128(15) -0.0055(14) 0.0217(17)
C5 0.0713(19) 0.0447(14) 0.0441(14) -0.0046(12) -0.0052(13) 0.0101(14)
O5 0.124(2) 0.0446(13) 0.0902(18) 0.0047(12) -0.0403(17) 0.0194(14)
NT 0.110(2) 0.0542(16) 0.0654(17) -0.0164(14) -0.0191(17) 0.0019(17)

loop_
_atom_type_symbol
_atom_type_description
_atom_type_scat_dispersion_real
_atom_type_scat_dispersion_imag
_atom_type_scat_source
C C 0.0181 0.0091 'International Tables Vol C Tables 4.2.6.8 and 6.1.1.4'
H H 0.0000 0.0000 'International Tables Vol C Tables 4.2.6.8 and 6.1.1.4'
N N 0.0311 0.0180 'International Tables Vol C Tables 4.2.6.8 and 6.1.1.4'
O O 0.0492 0.0322 'International Tables Vol C Tables 4.2.6.8 and 6.1.1.4'

loop_
_geom_angle_atom_site_label_1
_geom_angle_atom_site_label_2
_geom_angle_atom_site_label_3
_geom_angle
OT CT1 CT2 108.8(3)
OT CT1 CT3 102.2(2)
CT2 CT1 CT3 112.0(4)
OT CT1 CT4 110.1(3)
CT2 CT1 CT4 113.0(4)
CT3 CT1 CT4 110.2(5)
C6 OT CT1 121.4(2)
C1F N6 C6A 122.9(2)
N6 C6A C6B2 110.6(2)
N6 C6A C6 109.9(2)
C6B2 C6A C6 108.4(2)
N6 C6A C6B1 107.27(19)
C6B2 C6A C6B1 111.8(2)
C6 C6A C6B1 108.9(2)
C6G1 C6B1 C6G2 109.6(2)
C6G1 C6B1 C6A 112.2(2)
C6G2 C6B1 C6A 112.5(2)
O6 C6 OT 124.3(2)
O6 C6 C6A 123.8(2)
OT C6 C6A 111.77(19)
O1F C1F N6 123.4(2)
O1F C1F C2F 122.5(3)
N6 C1F C2F 114.0(2)
C3F C2F C1F 121.9(2)
C2F C3F C4F 122.5(2)
O2F C4F N1 123.3(2)
O2F C4F C3F 122.6(2)
N1 C4F C3F 114.1(2)
C4F N1 C1A 123.5(2)
N1 C1A C1B2 110.7(3)
N1 C1A C1B1 107.4(2)
C1B2 C1A C1B1 111.0(3)
N1 C1A C1 110.8(2)
C1B2 C1A C1 110.3(2)
C1B1 C1A C1 106.5(2)
O1 C1 N2 123.2(2)
O1 C1 C1A 120.1(2)
N2 C1 C1A 116.6(2)
C1 N2 C2A 124.0(2)
N2 C2A C2B2 110.2(2)
N2 C2A C2 111.7(2)
C2B2 C2A C2 110.1(2)
N2 C2A C2B1 106.6(2)
C2B2 C2A C2B1 111.6(3)
C2 C2A C2B1 106.6(2)
O2 C2 N3 122.2(2)
O2 C2 C2A 120.5(2)
N3 C2 C2A 117.1(2)
C2 N3 C3A 121.14(19)
N3 C3A C3B2 110.3(2)
N3 C3A C3B1 107.4(2)
C3B2 C3A C3B1 110.6(2)
N3 C3A C3 110.58(18)
C3B2 C3A C3 111.2(2)
C3B1 C3A C3 106.6(2)
O3 C3 N4 123.6(2)
O3 C3 C3A 121.0(2)
N4 C3 C3A 115.23(19)
C3 N4 C4A 125.36(19)
N4 C4A C4B2 111.5(2)
N4 C4A C4B1 107.3(2)
C4B2 C4A C4B1 109.3(2)
N4 C4A C4 112.0(2)
C4B2 C4A C4 109.7(2)
C4B1 C4A C4 106.9(2)
O4 C4 N5 121.5(3)
O4 C4 C4A 119.8(2)
N5 C4 C4A 118.6(2)
C4 N5 C5A 119.2(3)
N5 C5A C5 113.1(3)
O5 C5 NT 123.0(3)
O5 C5 C5A 121.6(3)
NT C5 C5A 115.3(3)

loop_
_geom_bond_atom_site_label_1
_geom_bond_atom_site_label_2
_geom_bond_distance
CT1 OT 1.484(3)
CT1 CT2 1.490(5)
CT1 CT3 1.495(5)
CT1 CT4 1.505(6)
OT C6 1.321(3)
N6 C1F 1.342(3)
N6 C6A 1.462(3)
C6A C6B2 1.532(3)
C6A C6 1.537(4)
C6A C6B1 1.555(4)
C6B1 C6G1 1.530(4)
C6B1 C6G2 1.530(4)
C6 O6 1.202(3)
C1F O1F 1.217(3)
C1F C2F 1.496(4)
C2F C3F 1.313(4)
C3F C4F 1.493(4)
C4F O2F 1.224(3)
C4F N1 1.341(3)
N1 C1A 1.469(3)
C1A C1B2 1.523(5)
C1A C1B1 1.535(4)
C1A C1 1.537(3)
C1 O1 1.223(3)
C1 N2 1.335(4)
N2 C2A 1.460(3)
C2A C2B2 1.517(4)
C2A C2 1.535(3)
C2A C2B1 1.543(5)
C2 O2 1.221(3)
C2 N3 1.341(3)
N3 C3A 1.471(3)
C3A C3B2 1.520(4)
C3A C3B1 1.537(4)
C3A C3 1.552(3)
C3 O3 1.229(3)
C3 N4 1.342(3)
N4 C4A 1.465(3)
C4A C4B2 1.527(4)
C4A C4B1 1.533(3)
C4A C4 1.533(3)
C4 O4 1.219(3)
C4 N5 1.323(4)
N5 C5A 1.450(4)
C5A C5 1.520(4)
C5 O5 1.199(4)
C5 NT 1.325(4)

loop_
_geom_hbond_atom_site_label_D
_geom_hbond_atom_site_label_H
_geom_hbond_atom_site_label_A
_geom_hbond_distance_DH
_geom_hbond_distance_HA
_geom_hbond_distance_DA
_geom_hbond_angle_DHA
_geom_hbond_site_symmetry_A
N3 H3 O2F 0.86 2.45 3.292(3) 168.0 .
N4 H4 O1 0.86 2.15 2.947(3) 154.5 .
N5 H5 O2 0.86 2.29 3.069(3) 151.1 .
N6 H6 O6 0.86 2.15 2.989(3) 164.1 4_745
N1 H1 O3 0.86 2.32 3.142(2) 160.6 1_565
N2 H2 O5 0.86 2.29 2.906(3) 128.3 3
NT HT1 O3 0.86 2.37 3.197(4) 160.2 3_445
NT HT2 O2 0.86 2.50 3.061(4) 123.7 3_445

loop_
_geom_torsion_atom_site_label_1
_geom_torsion_atom_site_label_2
_geom_torsion_atom_site_label_3
_geom_torsion_atom_site_label_4
_geom_torsion
_geom_torsion_publ_flag
CT2 CT1 OT C6 -64.3(4) ?
CT3 CT1 OT C6 177.1(4) ?
CT4 CT1 OT C6 60.0(4) ?
C1F N6 C6A C6B2 61.3(3) ?
C1F N6 C6A C6 -58.4(3) y
C1F N6 C6A C6B1 -176.6(2) ?
N6 C6A C6B1 C6G1 174.5(2) y
C6B2 C6A C6B1 C6G1 -64.1(3) ?
C6 C6A C6B1 C6G1 55.6(3) ?
N6 C6A C6B1 C6G2 -61.3(3) y
C6B2 C6A C6B1 C6G2 60.0(3) ?
C6 C6A C6B1 C6G2 179.7(2) ?
CT1 OT C6 O6 -3.6(4) ?
CT1 OT C6 C6A 178.9(2) y
N6 C6A C6 O6 134.7(3) ?
C6B2 C6A C6 O6 13.7(3) ?
C6B1 C6A C6 O6 -108.1(3) ?
N6 C6A C6 OT -47.9(3) y
C6B2 C6A C6 OT -168.8(2) ?
C6B1 C6A C6 OT 69.4(2) ?
C6A N6 C1F O1F 6.1(5) ?
C6A N6 C1F C2F -171.0(2) y
O1F C1F C2F C3F -17.5(5) ?
N6 C1F C2F C3F 159.6(3) y
C1F C2F C3F C4F -174.6(3) y
C2F C3F C4F O2F -11.4(5) ?
C2F C3F C4F N1 169.1(3) y
O2F C4F N1 C1A 4.3(4) ?
C3F C4F N1 C1A -176.2(2) y
C4F N1 C1A C1B2 68.4(3) ?
C4F N1 C1A C1B1 -170.3(3) ?
C4F N1 C1A C1 -54.3(3) y
N1 C1A C1 O1 151.1(2) ?
C1B2 C1A C1 O1 28.2(4) ?
C1B1 C1A C1 O1 -92.4(3) ?
N1 C1A C1 N2 -31.4(3) y
C1B2 C1A C1 N2 -154.4(3) ?
C1B1 C1A C1 N2 85.1(3) ?
O1 C1 N2 C2A 4.5(4) ?
C1A C1 N2 C2A -172.9(2) y
C1 N2 C2A C2B2 74.2(3) ?
C1 N2 C2A C2 -48.6(3) y
C1 N2 C2A C2B1 -164.6(2) ?
N2 C2A C2 O2 150.3(2) ?
C2B2 C2A C2 O2 27.5(4) ?
C2B1 C2A C2 O2 -93.6(3) ?
N2 C2A C2 N3 -33.5(3) y
C2B2 C2A C2 N3 -156.3(3) ?
C2B1 C2A C2 N3 82.6(3) ?
O2 C2 N3 C3A -0.7(4) ?
C2A C2 N3 C3A -176.9(2) y
C2 N3 C3A C3B2 72.4(3) ?
C2 N3 C3A C3B1 -167.1(2) ?
C2 N3 C3A C3 -51.1(3) y
N3 C3A C3 O3 143.5(2) ?
C3B2 C3A C3 O3 20.6(3) ?
C3B1 C3A C3 O3 -100.0(3) ?
N3 C3A C3 N4 -40.4(3) y
C3B2 C3A C3 N4 -163.4(2) ?
C3B1 C3A C3 N4 76.0(3) ?
O3 C3 N4 C4A 3.2(4) ?
C3A C3 N4 C4A -172.8(2) y
C3 N4 C4A C4B2 57.3(3) ?
C3 N4 C4A C4B1 176.9(2) ?
C3 N4 C4A C4 -66.1(3) y
N4 C4A C4 O4 160.0(2) ?
C4B2 C4A C4 O4 35.6(3) ?
C4B1 C4A C4 O4 -82.7(3) ?
N4 C4A C4 N5 -23.3(3) y
C4B2 C4A C4 N5 -147.7(2) ?
C4B1 C4A C4 N5 94.0(3) ?
O4 C4 N5 C5A -5.2(4) ?
C4A C4 N5 C5A 178.2(2) y
C4 N5 C5A C5 66.2(4) ?
N5 C5A C5 O5 44.5(5) ?
N5 C5A C5 NT -135.8(3) y
